data_7715132
loop_
_publ_author_name
'Bresciani, Giulio'
'Ciancaleoni, Gianluca'
'Zacchini, Stefano'
'Biancalana, Lorenzo'
'Pampaloni, Guido'
'Funaioli, Tiziana'
'Marchetti, Fabio'

_publ_section_title
;
 Mixed valence triiron complexes from the conjugation of
 [Fe<sup>I</sup>Fe<sup>I</sup>] and [Fe<sup>II</sup>] complexes <i>via</i>
 intermolecular carbyne/alkyne coupling.
;
_journal_issue 9
_journal_name_full 'Dalton transactions (Cambridge, England : 2003)'
_journal_page_first 4299
_journal_page_last 4313
_journal_paper_doi 10.1039/d4dt00079j
_journal_volume 53
_journal_year 2024
_chemical_formula_sum 'C23 H24 F3 Fe2 N O5 S'
_chemical_formula_weight 595.19
_space_group_crystal_system monoclinic
_space_group_IT_number 14
_space_group_name_Hall '-P 2ybc'
_space_group_name_H-M_alt 'P 1 21/c 1'
_atom_sites_solution_hydrogens geom
_audit_creation_method SHELXL-2014/7
_audit_update_record
;
2023-08-21 deposited with the CCDC.	2024-02-07 downloaded from the CCDC.
;
_cell_angle_alpha 90
_cell_angle_beta 97.551(2)
_cell_angle_gamma 90
_cell_formula_units_Z 4
_cell_length_a 8.7756(5)
_cell_length_b 18.6469(10)
_cell_length_c 14.7205(8)
_cell_measurement_reflns_used 9847
_cell_measurement_temperature 100(2)
_cell_measurement_theta_max 28.7935
_cell_measurement_theta_min 2.5835
_cell_volume 2387.9(2)
_computing_cell_refinement 'APEX3 (Bruker AXS, 2015)'
_computing_data_collection 'APEX3 (Bruker AXS, 2015)'
_computing_data_reduction 'SAINT (Bruker AXS, 2015)'
_computing_molecular_graphics 'ORTEPIII (Johnson, 1996)'
_computing_structure_refinement 'SHELXL-2014/7 (Sheldrick, 2014)'
_computing_structure_solution 'SHELXT (Sheldrick, 2015)'
_diffrn_ambient_temperature 100(2)
_diffrn_measured_fraction_theta_full 0.996
_diffrn_measured_fraction_theta_max 0.978
_diffrn_measurement_device_type 'CCD area detector'
_diffrn_measurement_method 'phi and omega scans'
_diffrn_radiation_type MoK\a
_diffrn_radiation_wavelength 0.71073
_diffrn_reflns_av_R_equivalents 0.0416
_diffrn_reflns_av_unetI/netI 0.0279
_diffrn_reflns_Laue_measured_fraction_full 0.996
_diffrn_reflns_Laue_measured_fraction_max 0.978
_diffrn_reflns_limit_h_max 11
_diffrn_reflns_limit_h_min -11
_diffrn_reflns_limit_k_max 23
_diffrn_reflns_limit_k_min -23
_diffrn_reflns_limit_l_max 18
_diffrn_reflns_limit_l_min -18
_diffrn_reflns_number 32076
_diffrn_reflns_point_group_measured_fraction_full 0.996
_diffrn_reflns_point_group_measured_fraction_max 0.978
_diffrn_reflns_theta_full 25.242
_diffrn_reflns_theta_max 26.994
_diffrn_reflns_theta_min 1.772
_diffrn_source 'fine-focus sealed tube'
_exptl_absorpt_coefficient_mu 1.362
_exptl_absorpt_correction_T_max 0.5635
_exptl_absorpt_correction_T_min 0.4303
_exptl_absorpt_correction_type empirical
_exptl_absorpt_process_details
; 
 Data were corrected for Lorentz polarization and absorption
 effects (empirical absorption correction SADABS).
 R(int) =  0.1560 (selected reflections only, before parameter refinement)
 R(int) =  0.0581 (selected reflections only, after parameter refinement)
;
_exptl_crystal_colour brown
_exptl_crystal_density_diffrn 1.656
_exptl_crystal_description plate
_exptl_crystal_F_000 1216
_exptl_crystal_size_max 0.240
_exptl_crystal_size_mid 0.210
_exptl_crystal_size_min 0.140
_refine_diff_density_max 1.498
_refine_diff_density_min -0.606
_refine_diff_density_rms 0.121
_refine_ls_extinction_method none
_refine_ls_goodness_of_fit_ref 1.229
_refine_ls_hydrogen_treatment constr
_refine_ls_matrix_type full
_refine_ls_number_parameters 318
_refine_ls_number_reflns 5097
_refine_ls_number_restraints 0
_refine_ls_restrained_S_all 1.229
_refine_ls_R_factor_all 0.0695
_refine_ls_R_factor_gt 0.0629
_refine_ls_shift/su_max 0.000
_refine_ls_shift/su_mean 0.000
_refine_ls_structure_factor_coef Fsqd
_refine_ls_weighting_details 'w=1/[\s^2^(Fo^2^)+(0.0276P)^2^+14.0008P] where P=(Fo^2^+2Fc^2^)/3'
_refine_ls_weighting_scheme calc
_refine_ls_wR_factor_gt 0.1423
_refine_ls_wR_factor_ref 0.1450
_reflns_Friedel_coverage 0.000
_reflns_number_gt 4595
_reflns_number_total 5097
_reflns_threshold_expression 'I > 2\s(I)'
_cod_data_source_file d4dt00079j4.cif
_cod_data_source_block 2a2
_cod_depositor_comments 'Adding full bibliography for 7715132--7715133.cif.'
_cod_original_sg_symbol_H-M 'P 21/c'
_cod_database_code 7715132
_shelx_shelxl_version_number 2014/7
_shelx_space_group_comment
;
The symmetry employed for this shelxl refinement is uniquely defined
by the following loop, which should always be used as a source of
symmetry information in preference to the above space-group names.
They are only intended as comments.
;
_shelx_estimated_absorpt_t_min 0.736
_shelx_estimated_absorpt_t_max 0.832

loop_
_space_group_symop_operation_xyz
'x, y, z'
'-x, y+1/2, -z+1/2'
'-x, -y, -z'
'x, -y-1/2, z-1/2'

loop_
_atom_site_label
_atom_site_type_symbol
_atom_site_fract_x
_atom_site_fract_y
_atom_site_fract_z
_atom_site_U_iso_or_equiv
_atom_site_adp_type
_atom_site_occupancy
_atom_site_site_symmetry_order
_atom_site_calc_flag
_atom_site_refinement_flags_posn
_atom_site_refinement_flags_adp
_atom_site_refinement_flags_occupancy
_atom_site_disorder_assembly
_atom_site_disorder_group
Fe1 Fe 0.16257(7) 0.17146(3) 0.49433(4) 0.01783(16) Uani 1 1 d . . . . .
Fe2 Fe 0.40312(7) 0.21427(3) 0.43253(4) 0.01763(16) Uani 1 1 d . . . . .
C1 C 0.0614(6) 0.2512(3) 0.5061(3) 0.0256(10) Uani 1 1 d . . . . .
C2 C 0.3431(5) 0.2160(2) 0.5546(3) 0.0200(9) Uani 1 1 d . . . . .
O1 O -0.0048(5) 0.3031(2) 0.5104(3) 0.0408(10) Uani 1 1 d . . . . .
O2 O 0.3947(4) 0.2352(2) 0.6282(2) 0.0295(8) Uani 1 1 d . . . . .
N1 N 0.3540(5) 0.3716(2) 0.4647(3) 0.0248(9) Uani 1 1 d . . . . .
C3 C 0.3357(5) 0.3077(2) 0.4329(3) 0.0198(9) Uani 1 1 d . . . . .
C4 C 0.2400(5) 0.2769(2) 0.3583(3) 0.0207(9) Uani 1 1 d . . . . .
H4 H 0.2562 0.2912 0.2948 0.025 Uiso 1 1 calc R U . . .
C5 C 0.1820(5) 0.2075(2) 0.3720(3) 0.0182(9) Uani 1 1 d . . . . .
C6 C 0.0985(6) 0.1731(3) 0.2862(3) 0.0258(10) Uani 1 1 d . . . . .
H6A H 0.0887 0.1208 0.2956 0.031 Uiso 1 1 calc R U . . .
H6B H 0.1571 0.1808 0.2340 0.031 Uiso 1 1 calc R U . . .
C7 C -0.0613(6) 0.2071(3) 0.2656(4) 0.0340(12) Uani 1 1 d . . . . .
H7A H -0.1098 0.2075 0.3227 0.041 Uiso 1 1 calc R U . . .
H7B H -0.0491 0.2576 0.2471 0.041 Uiso 1 1 calc R U . . .
C8 C -0.1693(7) 0.1695(4) 0.1909(4) 0.0411(15) Uani 1 1 d . . . . .
H8A H -0.2593 0.2007 0.1725 0.049 Uiso 1 1 calc R U . . .
H8B H -0.1153 0.1627 0.1366 0.049 Uiso 1 1 calc R U . . .
C9 C -0.2234(6) 0.0997(3) 0.2193(3) 0.0308(12) Uani 1 1 d . . . . .
C10 C -0.2743(6) 0.0455(3) 0.2433(4) 0.0335(12) Uani 1 1 d . . . . .
H10 H -0.3153 0.0018 0.2627 0.040 Uiso 1 1 calc R U . . .
C11 C 0.4861(6) 0.3906(3) 0.5320(4) 0.0332(12) Uani 1 1 d . . . . .
H11A H 0.5367 0.3468 0.5573 0.050 Uiso 1 1 calc R U . . .
H11B H 0.4509 0.4186 0.5816 0.050 Uiso 1 1 calc R U . . .
H11C H 0.5590 0.4192 0.5022 0.050 Uiso 1 1 calc R U . . .
C12 C 0.2514(7) 0.4305(3) 0.4321(4) 0.0346(12) Uani 1 1 d . . . . .
H12A H 0.1699 0.4125 0.3858 0.052 Uiso 1 1 calc R U . . .
H12B H 0.3100 0.4677 0.4050 0.052 Uiso 1 1 calc R U . . .
H12C H 0.2054 0.4507 0.4836 0.052 Uiso 1 1 calc R U . . .
C101 C 0.1590(7) 0.0609(3) 0.4636(4) 0.0350(13) Uani 1 1 d . . . . .
H101 H 0.2021 0.0378 0.4113 0.042 Uiso 1 1 calc R U . . .
C102 C 0.0077(7) 0.0864(3) 0.4628(4) 0.0392(15) Uani 1 1 d . . . . .
H102 H -0.0757 0.0845 0.4096 0.047 Uiso 1 1 calc R U . . .
C103 C -0.0072(6) 0.1122(3) 0.5498(4) 0.0337(12) Uani 1 1 d . . . . .
H103 H -0.1032 0.1323 0.5697 0.040 Uiso 1 1 calc R U . . .
C104 C 0.1332(6) 0.1031(3) 0.6055(4) 0.0303(11) Uani 1 1 d . . . . .
H104 H 0.1552 0.1157 0.6719 0.036 Uiso 1 1 calc R U . . .
C105 C 0.2366(6) 0.0716(3) 0.5524(4) 0.0300(11) Uani 1 1 d . . . . .
H105 H 0.3452 0.0577 0.5743 0.036 Uiso 1 1 calc R U . . .
C201 C 0.5062(7) 0.1358(4) 0.3621(7) 0.069(3) Uani 1 1 d . . . . .
H201 H 0.4551 0.0987 0.3195 0.083 Uiso 1 1 calc R U . . .
C202 C 0.5548(8) 0.1293(4) 0.4552(6) 0.059(2) Uani 1 1 d . . . . .
H202 H 0.5399 0.0861 0.4933 0.071 Uiso 1 1 calc R U . . .
C203 C 0.6260(7) 0.1899(5) 0.4860(5) 0.063(2) Uani 1 1 d . . . . .
H203 H 0.6728 0.1989 0.5507 0.075 Uiso 1 1 calc R U . . .
C204 C 0.6290(7) 0.2348(4) 0.4174(6) 0.055(2) Uani 1 1 d . . . . .
H204 H 0.6783 0.2832 0.4222 0.066 Uiso 1 1 calc R U . . .
C205 C 0.5561(8) 0.2060(5) 0.3399(5) 0.056(2) Uani 1 1 d . . . . .
H205 H 0.5454 0.2281 0.2774 0.067 Uiso 1 1 calc R U . . .
C301 C 0.7886(7) 0.4582(4) 0.3058(4) 0.0414(14) Uani 1 1 d . . . . .
F1 F 0.7426(5) 0.5247(2) 0.3266(3) 0.0642(12) Uani 1 1 d . . . . .
F2 F 0.9107(4) 0.4665(2) 0.2634(3) 0.0571(11) Uani 1 1 d . . . . .
F3 F 0.8321(5) 0.4244(3) 0.3844(3) 0.0704(13) Uani 1 1 d . . . . .
S1 S 0.63570(15) 0.41094(7) 0.23580(9) 0.0302(3) Uani 1 1 d . . . . .
O11 O 0.7108(5) 0.3453(2) 0.2157(3) 0.0461(11) Uani 1 1 d . . . . .
O12 O 0.5184(5) 0.4039(3) 0.2933(3) 0.0493(11) Uani 1 1 d . . . . .
O13 O 0.5987(5) 0.4585(2) 0.1596(3) 0.0420(10) Uani 1 1 d . . . . .

loop_
_atom_site_aniso_label
_atom_site_aniso_U_11
_atom_site_aniso_U_22
_atom_site_aniso_U_33
_atom_site_aniso_U_23
_atom_site_aniso_U_13
_atom_site_aniso_U_12
Fe1 0.0167(3) 0.0194(3) 0.0174(3) 0.0014(3) 0.0020(2) -0.0022(3)
Fe2 0.0161(3) 0.0155(3) 0.0213(3) 0.0024(2) 0.0024(2) -0.0011(2)
C1 0.022(2) 0.037(3) 0.019(2) 0.001(2) 0.0058(19) 0.003(2)
C2 0.022(2) 0.019(2) 0.018(2) 0.0032(18) -0.0019(18) 0.0024(18)
O1 0.044(2) 0.038(2) 0.044(2) 0.0014(18) 0.0179(19) 0.0160(19)
O2 0.0306(19) 0.0324(19) 0.0241(18) 0.0006(15) -0.0017(15) -0.0010(16)
N1 0.025(2) 0.021(2) 0.028(2) 0.0009(17) 0.0001(17) -0.0023(16)
C3 0.019(2) 0.018(2) 0.022(2) 0.0050(17) 0.0027(18) -0.0011(17)
C4 0.019(2) 0.022(2) 0.020(2) 0.0021(18) 0.0012(17) 0.0023(18)
C5 0.015(2) 0.024(2) 0.015(2) 0.0008(18) 0.0029(16) -0.0005(18)
C6 0.030(3) 0.028(3) 0.020(2) 0.001(2) 0.0045(19) -0.009(2)
C7 0.030(3) 0.041(3) 0.029(3) 0.007(2) -0.004(2) -0.010(2)
C8 0.037(3) 0.058(4) 0.025(3) 0.008(3) -0.005(2) -0.020(3)
C9 0.027(3) 0.045(3) 0.019(2) -0.004(2) 0.000(2) -0.004(2)
C10 0.035(3) 0.033(3) 0.031(3) -0.005(2) 0.000(2) 0.000(2)
C11 0.034(3) 0.025(3) 0.038(3) -0.005(2) -0.005(2) -0.006(2)
C12 0.045(3) 0.019(2) 0.040(3) 0.002(2) 0.002(3) 0.005(2)
C101 0.059(4) 0.017(2) 0.032(3) -0.001(2) 0.017(3) -0.013(2)
C102 0.037(3) 0.037(3) 0.039(3) 0.016(3) -0.011(2) -0.024(3)
C103 0.023(3) 0.034(3) 0.046(3) 0.015(2) 0.013(2) -0.004(2)
C104 0.038(3) 0.029(3) 0.024(3) 0.006(2) 0.005(2) -0.004(2)
C105 0.027(3) 0.021(2) 0.042(3) 0.013(2) 0.004(2) -0.001(2)
C201 0.015(3) 0.077(5) 0.116(7) -0.077(5) 0.011(3) -0.003(3)
C202 0.050(4) 0.045(4) 0.095(6) 0.039(4) 0.051(4) 0.030(3)
C203 0.028(3) 0.103(7) 0.054(4) -0.016(4) -0.006(3) 0.031(4)
C204 0.024(3) 0.036(3) 0.108(7) -0.014(4) 0.021(4) -0.003(3)
C205 0.039(3) 0.090(6) 0.044(4) 0.031(4) 0.029(3) 0.033(4)
C301 0.040(3) 0.050(4) 0.032(3) -0.004(3) -0.003(3) 0.001(3)
F1 0.084(3) 0.050(2) 0.058(3) -0.026(2) 0.008(2) -0.002(2)
F2 0.0289(18) 0.077(3) 0.065(3) -0.005(2) 0.0066(17) -0.0126(19)
F3 0.075(3) 0.090(3) 0.039(2) 0.013(2) -0.020(2) -0.005(3)
S1 0.0255(6) 0.0317(7) 0.0325(7) 0.0046(5) -0.0001(5) 0.0024(5)
O11 0.045(2) 0.032(2) 0.060(3) -0.005(2) 0.002(2) 0.0060(19)
O12 0.037(2) 0.052(3) 0.064(3) 0.011(2) 0.023(2) 0.004(2)
O13 0.049(2) 0.038(2) 0.035(2) 0.0090(18) -0.0108(19) -0.0047(19)

loop_
_atom_type_symbol
_atom_type_description
_atom_type_scat_dispersion_real
_atom_type_scat_dispersion_imag
_atom_type_scat_source
C C 0.0033 0.0016 'International Tables Vol C Tables 4.2.6.8 and 6.1.1.4'
H H 0.0000 0.0000 'International Tables Vol C Tables 4.2.6.8 and 6.1.1.4'
F F 0.0171 0.0103 'International Tables Vol C Tables 4.2.6.8 and 6.1.1.4'
Fe Fe 0.3463 0.8444 'International Tables Vol C Tables 4.2.6.8 and 6.1.1.4'
N N 0.0061 0.0033 'International Tables Vol C Tables 4.2.6.8 and 6.1.1.4'
O O 0.0106 0.0060 'International Tables Vol C Tables 4.2.6.8 and 6.1.1.4'
S S 0.1246 0.1234 'International Tables Vol C Tables 4.2.6.8 and 6.1.1.4'

loop_
_geom_angle_atom_site_label_1
_geom_angle_atom_site_label_2
_geom_angle_atom_site_label_3
_geom_angle
_geom_angle_site_symmetry_1
_geom_angle_site_symmetry_3
_geom_angle_publ_flag
C1 Fe1 C2 89.1(2) . . ?
C1 Fe1 C5 84.6(2) . . ?
C2 Fe1 C5 96.39(19) . . ?
C1 Fe1 C102 109.9(2) . . ?
C2 Fe1 C102 155.2(2) . . ?
C5 Fe1 C102 100.9(2) . . ?
C1 Fe1 C103 90.8(2) . . ?
C2 Fe1 C103 129.6(2) . . ?
C5 Fe1 C103 133.8(2) . . ?
C102 Fe1 C103 38.6(2) . . ?
C1 Fe1 C101 149.0(2) . . ?
C2 Fe1 C101 121.0(2) . . ?
C5 Fe1 C101 98.0(2) . . ?
C102 Fe1 C101 39.1(2) . . ?
C103 Fe1 C101 65.1(2) . . ?
C1 Fe1 C105 147.1(2) . . ?
C2 Fe1 C105 90.2(2) . . ?
C5 Fe1 C105 128.1(2) . . ?
C102 Fe1 C105 65.2(2) . . ?
C103 Fe1 C105 64.9(2) . . ?
C101 Fe1 C105 38.9(2) . . ?
C1 Fe1 C104 108.6(2) . . ?
C2 Fe1 C104 94.7(2) . . ?
C5 Fe1 C104 162.9(2) . . ?
C102 Fe1 C104 64.8(2) . . ?
C103 Fe1 C104 38.7(2) . . ?
C101 Fe1 C104 65.0(2) . . ?
C105 Fe1 C104 38.7(2) . . ?
C1 Fe1 Fe2 103.00(17) . . ?
C2 Fe1 Fe2 49.31(14) . . ?
C5 Fe1 Fe2 51.83(13) . . ?
C102 Fe1 Fe2 134.72(19) . . ?
C103 Fe1 Fe2 165.98(16) . . ?
C101 Fe1 Fe2 102.73(16) . . ?
C105 Fe1 Fe2 101.31(14) . . ?
C104 Fe1 Fe2 131.22(15) . . ?
C3 Fe2 C2 81.6(2) . . ?
C3 Fe2 C5 76.73(19) . . ?
C2 Fe2 C5 92.72(18) . . ?
C3 Fe2 C205 108.3(3) . . ?
C2 Fe2 C205 154.6(2) . . ?
C5 Fe2 C205 112.1(3) . . ?
C3 Fe2 C4 42.21(19) . . ?
C2 Fe2 C4 103.24(19) . . ?
C5 Fe2 C4 40.58(18) . . ?
C205 Fe2 C4 99.3(2) . . ?
C3 Fe2 C204 98.0(2) . . ?
C2 Fe2 C204 118.6(3) . . ?
C5 Fe2 C204 147.4(3) . . ?
C205 Fe2 C204 38.3(3) . . ?
C4 Fe2 C204 116.8(3) . . ?
C3 Fe2 C203 119.8(3) . . ?
C2 Fe2 C203 90.5(3) . . ?
C5 Fe2 C203 163.5(3) . . ?
C205 Fe2 C203 64.2(3) . . ?
C4 Fe2 C203 153.0(3) . . ?
C204 Fe2 C203 37.2(3) . . ?
C3 Fe2 C202 157.7(3) . . ?
C2 Fe2 C202 96.4(3) . . ?
C5 Fe2 C202 125.6(3) . . ?
C205 Fe2 C202 65.4(3) . . ?
C4 Fe2 C202 155.9(3) . . ?
C204 Fe2 C202 63.3(3) . . ?
C203 Fe2 C202 37.9(3) . . ?
C3 Fe2 C201 146.4(3) . . ?
C2 Fe2 C201 131.8(3) . . ?
C5 Fe2 C201 101.1(2) . . ?
C205 Fe2 C201 40.8(3) . . ?
C4 Fe2 C201 117.2(3) . . ?
C204 Fe2 C201 65.6(3) . . ?
C203 Fe2 C201 65.2(3) . . ?
C202 Fe2 C201 39.1(3) . . ?
C3 Fe2 Fe1 90.78(14) . . ?
C2 Fe2 Fe1 48.10(14) . . ?
C5 Fe2 Fe1 49.07(12) . . ?
C205 Fe2 Fe1 150.2(3) . . ?
C4 Fe2 Fe1 79.31(13) . . ?
C204 Fe2 Fe1 162.9(3) . . ?
C203 Fe2 Fe1 125.9(3) . . ?
C202 Fe2 Fe1 104.46(18) . . ?
C201 Fe2 Fe1 113.4(2) . . ?
O1 C1 Fe1 177.5(4) . . ?
O2 C2 Fe1 139.5(4) . . ?
O2 C2 Fe2 137.9(4) . . ?
Fe1 C2 Fe2 82.58(18) . . ?
C3 N1 C12 122.4(4) . . ?
C3 N1 C11 121.4(4) . . ?
C12 N1 C11 116.0(4) . . ?
N1 C3 C4 134.0(4) . . ?
N1 C3 Fe2 148.8(4) . . ?
C4 C3 Fe2 76.8(3) . . ?
C3 C4 C5 116.6(4) . . ?
C3 C4 Fe2 61.0(2) . . ?
C5 C4 Fe2 69.0(3) . . ?
C3 C4 H4 118.4 . . ?
C5 C4 H4 118.4 . . ?
Fe2 C4 H4 118.4 . . ?
C4 C5 C6 114.3(4) . . ?
C4 C5 Fe1 121.6(3) . . ?
C6 C5 Fe1 122.1(3) . . ?
C4 C5 Fe2 70.4(3) . . ?
C6 C5 Fe2 136.1(3) . . ?
Fe1 C5 Fe2 79.10(16) . . ?
C5 C6 C7 108.6(4) . . ?
C5 C6 H6A 110.0 . . ?
C7 C6 H6A 110.0 . . ?
C5 C6 H6B 110.0 . . ?
C7 C6 H6B 110.0 . . ?
H6A C6 H6B 108.3 . . ?
C8 C7 C6 114.7(5) . . ?
C8 C7 H7A 108.6 . . ?
C6 C7 H7A 108.6 . . ?
C8 C7 H7B 108.6 . . ?
C6 C7 H7B 108.6 . . ?
H7A C7 H7B 107.6 . . ?
C9 C8 C7 113.4(5) . . ?
C9 C8 H8A 108.9 . . ?
C7 C8 H8A 108.9 . . ?
C9 C8 H8B 108.9 . . ?
C7 C8 H8B 108.9 . . ?
H8A C8 H8B 107.7 . . ?
C10 C9 C8 176.2(6) . . ?
C9 C10 H10 180.0 . . ?
N1 C11 H11A 109.5 . . ?
N1 C11 H11B 109.5 . . ?
H11A C11 H11B 109.5 . . ?
N1 C11 H11C 109.5 . . ?
H11A C11 H11C 109.5 . . ?
H11B C11 H11C 109.5 . . ?
N1 C12 H12A 109.5 . . ?
N1 C12 H12B 109.5 . . ?
H12A C12 H12B 109.5 . . ?
N1 C12 H12C 109.5 . . ?
H12A C12 H12C 109.5 . . ?
H12B C12 H12C 109.5 . . ?
C105 C101 C102 107.5(5) . . ?
C105 C101 Fe1 70.8(3) . . ?
C102 C101 Fe1 70.1(3) . . ?
C105 C101 H101 126.2 . . ?
C102 C101 H101 126.2 . . ?
Fe1 C101 H101 126.2 . . ?
C103 C102 C101 108.2(5) . . ?
C103 C102 Fe1 70.8(3) . . ?
C101 C102 Fe1 70.8(3) . . ?
C103 C102 H102 125.9 . . ?
C101 C102 H102 125.9 . . ?
Fe1 C102 H102 125.9 . . ?
C102 C103 C104 108.4(5) . . ?
C102 C103 Fe1 70.6(3) . . ?
C104 C103 Fe1 71.2(3) . . ?
C102 C103 H103 125.8 . . ?
C104 C103 H103 125.8 . . ?
Fe1 C103 H103 125.8 . . ?
C103 C104 C105 108.0(5) . . ?
C103 C104 Fe1 70.2(3) . . ?
C105 C104 Fe1 70.6(3) . . ?
C103 C104 H104 126.0 . . ?
C105 C104 H104 126.0 . . ?
Fe1 C104 H104 126.0 . . ?
C104 C105 C101 107.9(5) . . ?
C104 C105 Fe1 70.7(3) . . ?
C101 C105 Fe1 70.4(3) . . ?
C104 C105 H105 126.0 . . ?
C101 C105 H105 126.0 . . ?
Fe1 C105 H105 126.0 . . ?
C202 C201 C205 104.0(6) . . ?
C202 C201 Fe2 70.4(4) . . ?
C205 C201 Fe2 68.6(4) . . ?
C202 C201 H201 127.9 . . ?
C205 C201 H201 127.9 . . ?
Fe2 C201 H201 127.9 . . ?
C203 C202 C201 109.3(7) . . ?
C203 C202 Fe2 70.8(4) . . ?
C201 C202 Fe2 70.4(4) . . ?
C203 C202 H202 125.4 . . ?
C201 C202 H202 125.4 . . ?
Fe2 C202 H202 125.4 . . ?
C204 C203 C202 109.4(7) . . ?
C204 C203 Fe2 71.4(4) . . ?
C202 C203 Fe2 71.3(4) . . ?
C204 C203 H203 125.3 . . ?
C202 C203 H203 125.3 . . ?
Fe2 C203 H203 125.3 . . ?
C203 C204 C205 110.0(7) . . ?
C203 C204 Fe2 71.4(4) . . ?
C205 C204 Fe2 70.1(4) . . ?
C203 C204 H204 125.0 . . ?
C205 C204 H204 125.0 . . ?
Fe2 C204 H204 125.0 . . ?
C204 C205 C201 107.2(6) . . ?
C204 C205 Fe2 71.6(4) . . ?
C201 C205 Fe2 70.6(3) . . ?
C204 C205 H205 126.3 . . ?
C201 C205 H205 126.3 . . ?
Fe2 C205 H205 126.3 . . ?
F2 C301 F3 108.0(5) . . ?
F2 C301 F1 106.6(5) . . ?
F3 C301 F1 107.4(5) . . ?
F2 C301 S1 112.1(4) . . ?
F3 C301 S1 111.8(5) . . ?
F1 C301 S1 110.8(4) . . ?
O12 S1 O13 114.6(3) . . ?
O12 S1 O11 115.5(3) . . ?
O13 S1 O11 115.3(3) . . ?
O12 S1 C301 104.3(3) . . ?
O13 S1 C301 102.6(3) . . ?
O11 S1 C301 101.9(3) . . ?

loop_
_geom_bond_atom_site_label_1
_geom_bond_atom_site_label_2
_geom_bond_distance
_geom_bond_site_symmetry_2
_geom_bond_publ_flag
Fe1 C1 1.753(5) . ?
Fe1 C2 1.903(5) . ?
Fe1 C5 1.950(4) . ?
Fe1 C102 2.100(5) . ?
Fe1 C103 2.103(5) . ?
Fe1 C101 2.109(5) . ?
Fe1 C105 2.114(5) . ?
Fe1 C104 2.116(5) . ?
Fe1 Fe2 2.5349(9) . ?
Fe2 C3 1.841(5) . ?
Fe2 C2 1.938(5) . ?
Fe2 C5 2.029(4) . ?
Fe2 C205 2.042(6) . ?
Fe2 C4 2.049(4) . ?
Fe2 C204 2.060(6) . ?
Fe2 C203 2.061(6) . ?
Fe2 C202 2.068(6) . ?
Fe2 C201 2.069(6) . ?
C1 O1 1.135(6) . ?
C2 O2 1.173(6) . ?
N1 C3 1.282(6) . ?
N1 C12 1.460(6) . ?
N1 C11 1.466(6) . ?
C3 C4 1.414(6) . ?
C4 C5 1.414(6) . ?
C4 H4 1.0000 . ?
C5 C6 1.518(6) . ?
C6 C7 1.533(7) . ?
C6 H6A 0.9900 . ?
C6 H6B 0.9900 . ?
C7 C8 1.525(7) . ?
C7 H7A 0.9900 . ?
C7 H7B 0.9900 . ?
C8 C9 1.465(8) . ?
C8 H8A 0.9900 . ?
C8 H8B 0.9900 . ?
C9 C10 1.178(8) . ?
C10 H10 0.9500 . ?
C11 H11A 0.9800 . ?
C11 H11B 0.9800 . ?
C11 H11C 0.9800 . ?
C12 H12A 0.9800 . ?
C12 H12B 0.9800 . ?
C12 H12C 0.9800 . ?
C101 C105 1.406(8) . ?
C101 C102 1.408(9) . ?
C101 H101 1.0000 . ?
C102 C103 1.389(8) . ?
C102 H102 1.0000 . ?
C103 C104 1.397(8) . ?
C103 H103 1.0000 . ?
C104 C105 1.402(8) . ?
C104 H104 1.0000 . ?
C105 H105 1.0000 . ?
C201 C202 1.386(12) . ?
C201 C205 1.432(11) . ?
C201 H201 1.0000 . ?
C202 C203 1.341(12) . ?
C202 H202 1.0000 . ?
C203 C204 1.314(11) . ?
C203 H203 1.0000 . ?
C204 C205 1.345(11) . ?
C204 H204 1.0000 . ?
C205 H205 1.0000 . ?
C301 F2 1.318(7) . ?
C301 F3 1.329(7) . ?
C301 F1 1.350(7) . ?
C301 S1 1.810(6) . ?
S1 O12 1.422(4) . ?
S1 O13 1.433(4) . ?
S1 O11 1.439(4) . ?
